data_2011792
loop_
_publ_author_name
'Norberg, Stefan T.'
'Svennson, G\"oran'
'Albertsson, J\"orgen'

_publ_section_title
;
 A TiP~2~O~7~ superstructure
;
_journal_issue 3
_journal_name_full 'Acta Crystallographica Section C'
_journal_page_first 225
_journal_page_last 227
_journal_paper_doi 10.1107/S0108270100018709
_journal_volume 57
_journal_year 2001
_chemical_formula_moiety 'Ti P2 O7'
_chemical_formula_sum 'O7 P2 Ti'
_chemical_formula_weight 221.82
_space_group_IT_number 205
_symmetry_cell_setting cubic
_symmetry_space_group_name_Hall '-P 2ac 2ab 3'
_symmetry_space_group_name_H-M 'P a -3'
_cell_angle_alpha 90
_cell_angle_beta 90
_cell_angle_gamma 90
_cell_formula_units_Z 108
_cell_length_a 23.5340(5)
_cell_length_b 23.5340(5)
_cell_length_c 23.5340(5)
_cell_measurement_reflns_used 7382
_cell_measurement_temperature 293.0(10)
_cell_measurement_theta_max 43.45
_cell_measurement_theta_min 3.60
_cell_volume 13034.3(5)
_computing_cell_refinement 'SAINT+ (Bruker, 1999)'
_computing_data_collection 'SMART-NT (Bruker, 1998)'
_computing_data_reduction
;SAINT+ (Bruker, 1999), Xtal3.7 (Hall et al., 2000) DIFDAT ADDREF ABSORB
 SORTRF
;
_computing_molecular_graphics 'ORTEPIII (Burnett & Johnson, 1996)'
_computing_publication_material 'Xtal3.7 (Hall et al., 2000) BONDLA ATABLE CIFIO'
_computing_structure_refinement 'SHELXS97 (Sheldrick, 1997), Xtal3.7 (Hall et al., 2000) CRYLSQ'
_diffrn_ambient_temperature 293.0(10)
_diffrn_measured_fraction_theta_max .931
_diffrn_measurement_device_type 'Bruker SMART area 1000 CCD'
_diffrn_measurement_method 'area detector'
_diffrn_radiation_monochromator 'Si(111) assymetric crystal'
_diffrn_radiation_source 'MAX II beamline 711'
_diffrn_radiation_type 'synchrotron x-ray vertical wiggler'
_diffrn_radiation_wavelength .8522(5)
_diffrn_reflns_av_R_equivalents .099
_diffrn_reflns_limit_h_max 26
_diffrn_reflns_limit_h_min -30
_diffrn_reflns_limit_k_max 35
_diffrn_reflns_limit_k_min -36
_diffrn_reflns_limit_l_max 20
_diffrn_reflns_limit_l_min -34
_diffrn_reflns_number 82262
_diffrn_reflns_theta_max 43.51
_diffrn_reflns_theta_min 1.8
_diffrn_standards_decay_% 'adjusted for decay by flux statistics for each frame'
_diffrn_standards_interval_count frame
_diffrn_standards_number 0
_exptl_absorpt_coefficient_mu 3.74
_exptl_absorpt_correction_T_max .9283
_exptl_absorpt_correction_T_min .6187
_exptl_absorpt_correction_type multi-scan
_exptl_absorpt_process_details 'SADABS (Bruker, 1998)'
_exptl_crystal_colour colourless
_exptl_crystal_density_diffrn 3.052
_exptl_crystal_density_meas ?
_exptl_crystal_description Rectangular
_exptl_crystal_F_000 11664
_exptl_crystal_size_max .060
_exptl_crystal_size_mid .020
_exptl_crystal_size_min .020
_refine_diff_density_max 1.14
_refine_diff_density_min -1.294
_refine_ls_extinction_coef 230E1(4)
_refine_ls_extinction_method 'Gaussian (Zachariasen, 1967)'
_refine_ls_goodness_of_fit_all 2.779
_refine_ls_goodness_of_fit_ref 2.872
_refine_ls_hydrogen_treatment none
_refine_ls_matrix_type full
_refine_ls_number_constraints 0
_refine_ls_number_parameters 408
_refine_ls_number_reflns 8563
_refine_ls_number_restraints 0
_refine_ls_R_factor_all .048
_refine_ls_R_factor_gt .046
_refine_ls_shift/su_max .002
_refine_ls_structure_factor_coef F
_refine_ls_weighting_details w=1/\s^2^(F)
_refine_ls_weighting_scheme calc
_refine_ls_wR_factor_all .059
_refine_ls_wR_factor_ref .059
_reflns_number_gt 8363
_reflns_number_total 8970
_reflns_threshold_expression F>4\s(F)
_cod_data_source_file br1307.cif
_cod_data_source_block I
_cod_depositor_comments
;
The following automatic conversions were performed:

'_chemical_melting_point' value 'not measured' was changed to '?' -
the value is undefined or not given.

Automatic conversion script
Id: cif_fix_values 1715 2011-07-08 13:25:40Z adriana 

The following automatic conversions were performed:

'_exptl_crystal_density_meas' value 'not measured' was changed to '?'
- the value is perceived as not measured.

Automatic conversion script
Id: cif_fix_values 3008 2015-01-20 13:52:24Z robertas 
;
_cod_original_formula_sum 'O7 P2 Ti1'
_cod_database_code 2011792

loop_
_symmetry_equiv_pos_as_xyz
+x,+y,+z
1/2-x,-y,1/2+z
1/2+x,1/2-y,-z
-x,1/2+y,1/2-z
+y,+z,+x
1/2-y,-z,1/2+x
1/2+y,1/2-z,-x
-y,1/2+z,1/2-x
+z,+x,+y
-z,1/2+x,1/2-y
1/2-z,-x,1/2+y
1/2+z,1/2-x,-y
-x,-y,-z
1/2+x,+y,1/2-z
1/2-x,1/2+y,+z
+x,1/2-y,1/2+z
-y,-z,-x
1/2+y,+z,1/2-x
1/2-y,1/2+z,+x
+y,1/2-z,1/2+x
-z,-x,-y
+z,1/2-x,1/2+y
1/2+z,+x,1/2-y
1/2-z,1/2+x,+y

loop_
_atom_site_label
_atom_site_fract_x
_atom_site_fract_y
_atom_site_fract_z
_atom_site_U_iso_or_equiv
_atom_site_adp_type
_atom_site_calc_flag
_atom_site_calc_attached_atom
_atom_site_occupancy
_atom_site_disorder_assembly
_atom_site_disorder_group
Ti1 .656509(16) .160871(16) .169981(16) .00674(16) Uani ? ? 1.000 ? ?
Ti2 .840233(16) -.003435(15) .178285(16) .00642(16) Uani ? ? 1.000 ? ?
Ti3 .151885(16) -.007970(16) .164157(16) .00642(16) Uani ? ? 1.000 ? ?
Ti4 .498987(15) -.004946(16) .163064(16) .00632(17) Uani ? ? 1.000 ? ?
Ti5 .834060(15) .334060(15) .165940(15) .00629(11) Uani ? ? 1.000 ? ?
Ti6 1 0 0 .00581(15) Uani ? ? 1.000 ? ?
P1 .78869(2) .12394(2) .13763(2) .0062(2) Uani ? ? 1.000 ? ?
P2 .86374(2) .20085(2) .20655(2) .0063(2) Uani ? ? 1.000 ? ?
P3 .62838(2) .02533(2) .20162(2) .0066(2) Uani ? ? 1.000 ? ?
P4 .71337(2) -.03675(2) .13010(2) .0061(2) Uani ? ? 1.000 ? ?
P5 .79039(2) .03176(2) -.03638(2) .0064(2) Uani ? ? 1.000 ? ?
P6 .87058(2) -.02133(2) .04500(2) .0061(2) Uani ? ? 1.000 ? ?
P7 .28624(2) .02618(2) .19636(2) .0066(2) Uani ? ? 1.000 ? ?
P8 .36998(2) -.03562(2) .12360(2) .0064(2) Uani ? ? 1.000 ? ?
P9 .12310(2) .12310(2) .12310(2) .00695(15) Uani ? ? 1.000 ? ?
P10 .69856(2) .19856(2) .30144(2) .00702(15) Uani ? ? 1.000 ? ?
P11 .53761(2) -.03761(2) .03761(2) .00635(16) Uani ? ? 1.000 ? ?
O1 .81178(8) .17684(7) .17166(8) .0169(9) Uani ? ? 1.000 ? ?
O2 .68668(7) .00194(8) .17786(8) .0154(8) Uani ? ? 1.000 ? ?
O3 .81727(7) .01098(8) .02117(7) .0124(8) Uani ? ? 1.000 ? ?
O4 .31292(7) -.00797(8) .14586(7) .0162(8) Uani ? ? 1.000 ? ?
O5 .66089(10) .16089(10) .33911(10) .0573(16) Uani ? ? 1.000 ? ?
O6 .5 0 0 .037(2) Uani ? ? 1.000 ? ?
O7 .72509(7) .12814(7) .14237(8) .0140(8) Uani ? ? 1.000 ? ?
O8 .87117(7) -.07744(7) .19154(7) .0139(8) Uani ? ? 1.000 ? ?
O9 .80986(8) .07093(7) .16541(7) .0141(8) Uani ? ? 1.000 ? ?
O10 .85824(8) .26433(7) .20113(7) .0138(8) Uani ? ? 1.000 ? ?
O11 .68105(8) .23322(7) .14212(8) .0168(9) Uani ? ? 1.000 ? ?
O12 .18132(8) -.08233(7) .17883(8) .0165(8) Uani ? ? 1.000 ? ?
O13 .63414(7) .08882(7) .20247(8) .0140(8) Uani ? ? 1.000 ? ?
O14 .58070(7) .00588(7) .16380(7) .0122(8) Uani ? ? 1.000 ? ?
O15 .12347(7) -.00010(7) .23995(7) .0113(7) Uani ? ? 1.000 ? ?
O16 .77582(7) -.03918(7) .14399(7) .0113(7) Uani ? ? 1.000 ? ?
O17 .86788(7) .31319(7) .09470(7) .0135(8) Uani ? ? 1.000 ? ?
O18 .50743(7) -.07451(7) .20365(8) .0135(8) Uani ? ? 1.000 ? ?
O19 .49292(7) .03666(7) .23141(7) .0101(7) Uani ? ? 1.000 ? ?
O20 .90446(7) .03269(7) .21170(7) .0131(8) Uani ? ? 1.000 ? ?
O21 .17576(7) -.01031(7) .08536(7) .0127(8) Uani ? ? 1.000 ? ?
O22 .87816(7) -.00015(7) .10491(6) .0096(7) Uani ? ? 1.000 ? ?
O23 .91957(7) -.00688(7) .00682(7) .0111(7) Uani ? ? 1.000 ? ?
O24 .08364(7) -.04439(8) .14278(8) .0150(8) Uani ? ? 1.000 ? ?
O25 .22335(7) .02472(7) .18604(7) .0137(8) Uani ? ? 1.000 ? ?
O26 .58611(7) .19490(8) .19196(8) .0156(8) Uani ? ? 1.000 ? ?
O27 .80249(7) -.00473(7) .24998(7) .0125(8) Uani ? ? 1.000 ? ?
O28 .41758(7) -.01881(7) .16290(7) .0103(7) Uani ? ? 1.000 ? ?
O29 .48794(7) .06470(7) .12126(7) .0100(7) Uani ? ? 1.000 ? ?
O30 .62209(7) .14061(8) .09873(7) .0145(8) Uani ? ? 1.000 ? ?
O31 .12114(8) .06545(8) .14993(8) .0184(9) Uani ? ? 1.000 ? ?
O32 .69123(9) .17878(9) .24157(8) .0216(10) Uani ? ? 1.000 ? ?
O33 .50739(7) -.04426(7) .09319(7) .0117(7) Uani ? ? 1.000 ? ?

loop_
_atom_site_aniso_label
_atom_site_aniso_U_11
_atom_site_aniso_U_22
_atom_site_aniso_U_33
_atom_site_aniso_U_12
_atom_site_aniso_U_13
_atom_site_aniso_U_23
Ti1 .00690(16) .00628(16) .00703(16) .00027(11) .00021(10) -.00070(10)
Ti2 .00659(16) .00629(16) .00638(16) .00045(10) -.00027(11) .00023(10)
Ti3 .00605(16) .00696(16) .00625(16) .00054(11) .00036(10) .00019(10)
Ti4 .00680(17) .00659(16) .00557(16) .00062(10) -.00006(10) -.00011(10)
Ti5 .00629(11) .00629(11) .00629(11) .00012(10) -.00012(10) -.00012(10)
Ti6 .00581(15) .00581(15) .00581(15) .00071(14) .00071(14) .00071(14)
P1 .0056(2) .0065(2) .0066(2) .00068(15) -.00019(15) .00043(15)
P2 .0065(2) .0057(2) .0068(2) .00061(15) .00077(15) .00029(15)
P3 .0061(2) .0073(2) .0065(2) .00030(15) .00012(15) .00052(16)
P4 .0056(2) .0070(2) .0057(2) -.00077(15) -.00060(15) .00073(15)
P5 .0062(2) .0078(2) .0053(2) -.00040(15) .00021(15) .00003(15)
P6 .0057(2) .0068(2) .0058(2) -.00011(15) .00013(15) -.00036(15)
P7 .0060(2) .0079(2) .0060(2) -.00090(15) -.00048(15) .00061(15)
P8 .0063(2) .0074(2) .0056(2) -.00016(15) -.00005(15) .00051(15)
P9 .00695(15) .00695(15) .00695(15) .00039(16) .00039(16) .00039(16)
P10 .00702(15) .00702(15) .00702(15) .00015(15) -.00015(15) -.00015(15)
P11 .00635(16) .00635(16) .00635(16) -.0006(5) .0006(5) .0006(5)
O1 .0126(8) .0127(8) .0252(9) .0005(6) -.0083(6) -.0082(6)
O2 .0073(7) .0219(9) .0168(8) .0019(6) .0022(6) -.0094(6)
O3 .0087(7) .0205(8) .0080(7) .0052(6) -.0009(5) .0030(5)
O4 .0085(8) .0306(10) .0096(8) .0070(6) -.0001(5) -.0068(6)
O5 .0573(16) .0573(16) .0573(16) -.0250(11) .0250(11) .0250(11)
O6 .037(2) .037(2) .037(2) .030(4) -.030(4) -.030(4)
O7 .0059(7) .0146(8) .0216(9) .0001(5) .0017(5) -.0038(6)
O8 .0166(8) .0090(7) .0160(8) .0046(5) -.0006(6) .0024(5)
O9 .0198(9) .0088(7) .0138(8) .0054(6) .0008(6) .0041(5)
O10 .0176(8) .0071(7) .0168(8) .0011(5) -.0041(6) .0016(5)
O11 .0179(9) .0072(8) .0252(9) -.0044(6) .0021(6) .0025(6)
O12 .0224(9) .0094(8) .0176(8) .0059(6) -.0023(6) .0025(6)
O13 .0176(8) .0071(7) .0172(8) -.0008(5) .0021(6) .0027(5)
O14 .0069(7) .0196(8) .0101(7) -.0008(5) -.0020(5) -.0006(5)
O15 .0176(8) .0108(7) .0054(7) -.0025(5) .0011(5) -.0020(5)
O16 .0063(7) .0143(8) .0133(7) .0007(5) -.0019(5) -.0027(5)
O17 .0147(8) .0161(8) .0097(7) -.0011(6) .0026(5) -.0059(5)
O18 .0153(8) .0098(7) .0155(8) .0050(5) .0042(6) .0057(5)
O19 .0134(7) .0107(7) .0062(7) -.0009(5) .0026(5) -.0004(5)
O20 .0064(7) .0175(8) .0153(8) -.0021(5) -.0014(5) -.0033(6)
O21 .0127(8) .0187(8) .0066(7) .0010(6) .0040(5) -.0009(5)
O22 .0106(7) .0130(7) .0051(7) -.0014(5) .0010(5) -.0008(5)
O23 .0066(7) .0169(8) .0099(7) -.0003(5) .0021(5) .0008(5)
O24 .0087(8) .0195(9) .0166(8) -.0023(6) -.0020(5) -.0003(6)
O25 .0061(7) .0188(8) .0161(8) -.0015(5) -.0009(5) -.0032(6)
O26 .0112(8) .0185(9) .0172(8) .0042(6) .0063(6) .0017(6)
O27 .0168(8) .0126(8) .0081(7) -.0016(5) .0037(5) -.0019(5)
O28 .0082(7) .0136(7) .0090(7) -.0015(5) -.0021(5) -.0016(5)
O29 .0138(7) .0065(7) .0097(7) .0034(5) .0010(5) .0006(5)
O30 .0160(8) .0196(8) .0080(7) .0023(6) -.0025(6) -.0040(6)
O31 .0214(9) .0133(8) .0207(9) .0090(6) .0099(7) .0083(6)
O32 .0265(10) .0254(10) .0128(9) .0065(7) -.0082(7) -.0101(7)
O33 .0144(8) .0127(8) .0080(7) -.0058(5) .0055(5) -.0040(5)

loop_
_atom_type_symbol
_atom_type_scat_dispersion_real
_atom_type_scat_dispersion_imag
_atom_type_scat_source
Ti .301025 .625305 'Int Tables Vol IV Tables 2.2B and 2.3.1'
P .125122 .135681 'Int Tables Vol IV Tables 2.2B and 2.3.1'
O .013306 .008972 'Int Tables Vol IV Tables 2.2B and 2.3.1'

loop_
_geom_angle_atom_site_label_1
_geom_angle_atom_site_label_2
_geom_angle_atom_site_label_3
_geom_angle_site_symmetry_1
_geom_angle_site_symmetry_3
_geom_angle
_geom_angle_publ_flag
O7 Ti1 O11 . . 89.27(8) no
O7 Ti1 O13 . . 90.62(8) no
O7 Ti1 O26 . . 175.73(8) no
O7 Ti1 O30 . . 87.66(8) no
O7 Ti1 O32 . . 91.58(8) no
O11 Ti1 O13 . . 176.46(8) no
O11 Ti1 O26 . . 88.94(8) no
O11 Ti1 O30 . . 92.81(8) no
O11 Ti1 O32 . . 88.68(8) no
O13 Ti1 O26 . . 91.40(8) no
O13 Ti1 O30 . . 90.73(8) no
O13 Ti1 O32 . . 87.78(8) no
O26 Ti1 O30 . . 88.55(8) no
O26 Ti1 O32 . . 92.26(8) no
O30 Ti1 O32 . . 178.32(8) no
O8 Ti2 O20 . . 92.12(7) no
O8 Ti2 O22 . . 90.36(7) no
O8 Ti2 O27 . . 91.05(7) no
O8 Ti2 O9 . . 179.46(9) no
O8 Ti2 O16 . . 88.28(7) no
O20 Ti2 O22 . . 89.12(7) no
O20 Ti2 O27 . . 90.66(7) no
O20 Ti2 O9 . . 87.34(8) no
O20 Ti2 O16 . . 179.36(7) no
O22 Ti2 O27 . . 178.58(7) no
O22 Ti2 O9 . . 89.68(7) no
O22 Ti2 O16 . . 90.37(7) no
O27 Ti2 O9 . . 88.91(7) no
O27 Ti2 O16 . . 89.84(7) no
O9 Ti2 O16 . . 92.26(8) no
O12 Ti3 O21 . . 92.40(8) no
O12 Ti3 O24 . . 86.61(8) no
O12 Ti3 O25 . . 90.05(8) no
O12 Ti3 O31 . . 178.86(8) no
O12 Ti3 O15 . . 92.68(7) no
O21 Ti3 O24 . . 88.79(8) no
O21 Ti3 O25 . . 90.81(7) no
O21 Ti3 O31 . . 88.15(8) no
O21 Ti3 O15 . . 174.61(7) no
O24 Ti3 O25 . . 176.62(8) no
O24 Ti3 O31 . . 92.40(8) no
O24 Ti3 O15 . . 89.71(8) no
O25 Ti3 O31 . . 90.94(8) no
O25 Ti3 O15 . . 90.99(7) no
O31 Ti3 O15 . . 86.75(7) no
O14 Ti4 O18 . . 90.28(7) no
O14 Ti4 O19 . . 89.96(7) no
O14 Ti4 O28 . . 177.84(8) no
O14 Ti4 O29 . . 91.53(7) no
O14 Ti4 O33 . . 88.20(7) no
O18 Ti4 O19 . . 91.52(7) no
O18 Ti4 O28 . . 87.69(7) no
O18 Ti4 O29 . . 178.10(8) no
O18 Ti4 O33 . . 90.25(7) no
O19 Ti4 O28 . . 90.82(7) no
O19 Ti4 O29 . . 89.06(7) no
O19 Ti4 O33 . . 177.45(8) no
O28 Ti4 O29 . . 90.50(7) no
O28 Ti4 O33 . . 91.09(7) no
O29 Ti4 O33 . . 89.23(7) no
O10 Ti5 O10 . '7 556' 90.71(8) no
O10 Ti5 O10 . '10 645' 90.71(8) no
O10 Ti5 O17 . '7 556' 177.28(8) no
O10 Ti5 O17 . '10 645' 89.15(7) no
O10 Ti5 O17 . . 92.01(7) no
O10 Ti5 O10 '7 556' '10 645' 90.71(8) no
O10 Ti5 O17 '7 556' '7 556' 92.01(8) no
O10 Ti5 O17 '7 556' '10 645' 177.28(8) no
O10 Ti5 O17 '7 556' . 89.15(7) no
O10 Ti5 O17 '10 645' '7 556' 89.15(8) no
O10 Ti5 O17 '10 645' '10 645' 92.01(8) no
O10 Ti5 O17 '10 645' . 177.28(9) no
O17 Ti5 O17 . '7 556' 88.14(7) no
O17 Ti5 O17 . '10 645' 88.14(7) no
O17 Ti5 O17 '7 556' '10 645' 88.14(7) no
O23 Ti6 O23 . '5 654' 90.37(7) no
O23 Ti6 O23 . '9 645' 90.37(7) no
O23 Ti6 O23 . '13 755' 180 no
O23 Ti6 O23 . '17 656' 89.63(7) no
O23 Ti6 O23 . '21 665' 89.63(7) no
O23 Ti6 O23 '5 654' '9 645' 90.37(7) no
O23 Ti6 O23 '5 654' '13 755' 89.63(7) no
O23 Ti6 O23 '5 654' '17 656' 180 no
O23 Ti6 O23 '5 654' '21 665' 89.63(7) no
O23 Ti6 O23 '9 645' '13 755' 89.63(7) no
O23 Ti6 O23 '9 645' '17 656' 89.63(7) no
O23 Ti6 O23 '9 645' '21 665' 180 no
O23 Ti6 O23 '13 755' '17 656' 90.37(7) no
O23 Ti6 O23 '13 755' '21 665' 90.37(7) no
O23 Ti6 O23 '17 656' '21 665' 90.37(7) no
O1 P1 O7 . . 104.68(10) no
O1 P1 O8 . '21 665' 108.25(10) no
O1 P1 O9 . . 108.78(10) no
O7 P1 O8 . '21 665' 112.02(10) no
O7 P1 O9 . . 110.75(10) no
O8 P1 O9 '21 665' . 112.02(10) no
O1 P2 O10 . . 104.16(10) no
O1 P2 O12 . '5 655' 109.11(10) no
O1 P2 O11 . '10 645' 108.04(10) no
O10 P2 O12 . '5 655' 112.56(10) no
O10 P2 O11 . '10 645' 112.40(10) no
O12 P2 O11 '5 655' '10 645' 110.26(11) no
O2 P3 O13 . . 105.85(10) no
O2 P3 O14 . . 109.41(10) no
O2 P3 O15 . 14 104.57(10) no
O13 P3 O14 . . 112.25(10) no
O13 P3 O15 . 14 113.01(10) no
O14 P3 O15 . 14 111.26(10) no
O2 P4 O16 . . 104.83(10) no
O2 P4 O17 . '17 656' 109.64(10) no
O2 P4 O18 . 12 107.21(10) no
O16 P4 O17 . '17 656' 111.40(10) no
O16 P4 O18 . 12 110.87(10) no
O17 P4 O18 '17 656' 12 112.51(10) no
O3 P5 O19 . 12 104.76(9) no
O3 P5 O20 . '13 655' 105.89(10) no
O3 P5 O21 . '21 665' 110.24(9) no
O19 P5 O20 12 '13 655' 110.81(10) no
O19 P5 O21 12 '21 665' 111.04(10) no
O20 P5 O21 '13 655' '21 665' 113.61(10) no
O3 P6 O23 . . 106.87(9) no
O3 P6 O22 . . 105.60(9) no
O3 P6 O24 . '21 655' 107.59(10) no
O23 P6 O22 . . 113.25(9) no
O23 P6 O24 . '21 655' 112.14(10) no
O22 P6 O24 . '21 655' 110.93(10) no
O4 P7 O25 . . 105.12(10) no
O4 P7 O27 . '14 455' 106.65(10) no
O4 P7 O26 . '24 545' 109.13(10) no
O25 P7 O27 . '14 455' 112.03(10) no
O25 P7 O26 . '24 545' 110.78(10) no
O27 P7 O26 '14 455' '24 545' 112.72(10) no
O4 P8 O28 . . 108.67(9) no
O4 P8 O30 . '6 554' 105.84(10) no
O4 P8 O29 . '24 545' 105.63(9) no
O28 P8 O30 . '6 554' 113.37(10) no
O28 P8 O29 . '24 545' 111.50(9) no
O30 P8 O29 '6 554' '24 545' 111.33(10) no
O5 P9 O31 '14 455' . 107.30(12) no
O5 P9 O31 '14 455' 5 107.30(12) no
O5 P9 O31 '14 455' 9 107.30(11) no
O31 P9 O31 5 . 111.55(11) no
O31 P9 O31 5 9 111.55(11) no
O31 P9 O31 9 . 111.55(11) no
O5 P10 O32 . 5 107.33(12) no
O5 P10 O32 . 9 107.33(12) no
O5 P10 O32 . '14 455' 107.33(12) no
O32 P10 O32 5 9 111.53(11) no
O32 P10 O32 5 '14 455' 111.53(11) no
O32 P10 O32 9 '14 455' 111.53(11) no
O6 P11 O33 . '4 655' 106.89(7) no
O6 P11 O33 . '6 554' 106.89(7) no
O6 P11 O33 . 12 106.89(7) no
O33 P11 O33 . '6 554' 111.93(10) no
O33 P11 O33 . 12 111.93(10) no
O33 P11 O33 '6 554' 12 111.93(10) no
P1 O1 P2 . . 144.51(13) yes
P3 O2 P4 . . 143.04(12) yes
P5 O3 P6 . . 141.21(12) yes
P7 O4 P8 . . 143.41(12) yes
P9 O5 P10 14 . 180.0(2) yes
P11 O6 P11 . '13 655' 180 yes
Ti1 O7 P1 . . 153.63(12) no
Ti2 O8 P1 . '17 656' 160.44(12) no
P1 O9 Ti2 . . 163.15(12) no
Ti5 O10 P2 . . 155.30(12) no
Ti1 O11 P2 . '7 556' 165.23(13) no
Ti3 O12 P2 . '9 545' 169.56(13) no
Ti1 O13 P3 . . 153.23(12) no
Ti4 O14 P3 . . 141.73(11) no
P3 O15 Ti3 '14 455' . 149.73(11) no
P4 O16 Ti2 . . 148.01(11) no
P4 O17 Ti5 '21 665' . 155.94(12) no
Ti4 O18 P4 . '6 554' 151.12(12) no
Ti4 O19 P5 . '6 554' 144.35(10) no
Ti2 O20 P5 . '17 656' 143.55(11) no
Ti3 O21 P5 . '13 655' 154.83(11) no
Ti2 O22 P6 . . 139.78(10) no
Ti6 O23 P6 . . 146.34(11) no
Ti3 O24 P6 . '17 556' 153.08(12) no
Ti3 O25 P7 . . 156.46(12) no
Ti1 O26 P7 . 18 156.41(12) no
Ti2 O27 P7 . 14 148.43(11) no
Ti4 O28 P8 . . 141.15(10) no
Ti4 O29 P8 . 18 139.57(10) no
Ti1 O30 P8 . 12 153.01(12) no
Ti3 O31 P9 . . 152.29(13) no
Ti1 O32 P10 . . 161.00(14) no
Ti4 O33 P11 . . 139.09(11) no

loop_
_geom_bond_atom_site_label_1
_geom_bond_atom_site_label_2
_geom_bond_site_symmetry_1
_geom_bond_site_symmetry_2
_geom_bond_distance
_geom_bond_publ_flag
Ti1 O7 . . 1.9028(17) no
Ti1 O11 . . 1.9138(18) no
Ti1 O13 . . 1.9333(17) no
Ti1 O26 . . 1.9114(18) no
Ti1 O30 . . 1.9224(17) no
Ti1 O32 . . 1.919(2) no
Ti2 O8 . . 1.9135(17) no
Ti2 O20 . . 1.9042(17) no
Ti2 O22 . . 1.9453(16) no
Ti2 O27 . . 1.9070(17) no
Ti2 O9 . . 1.9145(17) no
Ti2 O16 . . 1.9122(17) no
Ti3 O12 . . 1.9137(18) no
Ti3 O21 . . 1.9385(17) no
Ti3 O24 . . 1.8887(18) no
Ti3 O25 . . 1.9197(17) no
Ti3 O31 . . 1.9031(19) no
Ti3 O15 . . 1.9141(16) no
Ti4 O14 . . 1.9398(17) no
Ti4 O18 . . 1.9057(18) no
Ti4 O19 . . 1.8884(16) no
Ti4 O28 . . 1.9434(16) no
Ti4 O29 . . 1.9293(16) no
Ti4 O33 . . 1.8972(17) no
Ti5 O10 . . 1.9243(17) no
Ti5 O10 . '7 556' 1.9243(17) no
Ti5 O10 . '10 645' 1.9243(17) no
Ti5 O17 . . 1.9199(17) no
Ti5 O17 '4 655' '7 556' 1.9199(17) no
Ti5 O17 '4 655' '10 645' 1.9199(17) no
Ti6 O23 . . 1.9065(16) no
Ti6 O23 . '5 654' 1.9065(16) no
Ti6 O23 . '9 645' 1.9065(16) no
Ti6 O23 . '13 755' 1.9065(16) no
Ti6 O23 . '17 656' 1.9065(16) no
Ti6 O23 . '21 665' 1.9065(16) no
P1 O1 . . 1.5770(19) yes
P1 O7 . . 1.5041(17) no
P1 O8 . '21 665' 1.4952(18) no
P1 O9 . . 1.4940(18) no
P2 O1 . . 1.578(2) yes
P2 O10 . . 1.5051(17) no
P2 O12 . '5 655' 1.4938(18) no
P2 O11 . '10 645' 1.4982(18) no
P3 O2 . . 1.5805(18) yes
P3 O13 . . 1.5003(17) no
P3 O14 . . 1.5037(17) no
P3 O15 . 14 1.5040(17) no
P4 O2 . . 1.5770(19) yes
P4 O16 . . 1.5068(17) no
P4 O17 . '17 656' 1.5008(18) no
P4 O18 . 12 1.4968(18) no
P5 O3 . . 1.5726(17) yes
P5 O19 . 12 1.5047(16) no
P5 O20 . '21 665' 1.5042(17) no
P5 O21 . '13 655' 1.4893(17) no
P6 O3 . . 1.5707(18) yes
P6 O23 . . 1.5008(17) no
P6 O22 . . 1.5059(16) no
P6 O24 . '21 655' 1.5000(18) no
P7 O4 . . 1.5662(19) yes
P7 O25 . . 1.5004(17) no
P7 O27 . '14 455' 1.5067(17) no
P7 O26 . '24 545' 1.5013(18) no
P8 O4 . . 1.5815(18) yes
P8 O28 . . 1.5056(17) no
P8 O30 . '6 554' 1.5064(17) no
P8 O29 . '24 545' 1.5069(17) no
P9 O5 . '14 455' 1.541(2) yes
P9 O31 . . 1.4970(19) no
P9 O31 . 5 1.4970(19) no
P9 O31 . 9 1.4970(19) no
P10 O5 . . 1.536(2) yes
P10 O32 . . 1.494(2) no
P10 O32 15 '7 556' 1.494(2) no
P10 O32 15 '10 645' 1.494(2) no
P11 O6 . . 1.5332(5) yes
P11 O33 . . 1.4972(17) no
P11 O33 . '6 554' 1.4972(17) no
P11 O33 . 12 1.4972(17) no
